data_7234709
loop_
_publ_author_name
'Adam F. Henwood'
'Ashu K. Bansal'
'David B. Cordes'
'Alexandra M. Z. Slawin'
'Ifor D. W. Samuel'
'Eli Zysman-Colman'

_publ_section_title
;
 Solubilised bright blue-emitting iridium complexes for solution processed
 OLEDs
;
_journal_name_full 'Journal of Materials Chemistry C'
_journal_page_first 3726
_journal_page_last 3737
_journal_paper_doi 10.1039/C6TC00151C
_journal_volume 4
_journal_year 2016
_chemical_formula_moiety 'C58 H56 F4 Ir N4, F6 P, C6 H14 O'
_chemical_formula_sum 'C64 H70 F10 Ir N4 O P'
_chemical_formula_weight 1324.46
_space_group_crystal_system triclinic
_space_group_IT_number 2
_space_group_name_Hall '-P 1'
_space_group_name_H-M_alt 'P -1'
_atom_sites_solution_hydrogens geom
_atom_sites_solution_primary direct
_atom_sites_solution_secondary difmap
_cell_angle_alpha 112.85(2)
_cell_angle_beta 94.28(2)
_cell_angle_gamma 98.581(18)
_cell_formula_units_Z 2
_cell_length_a 11.239(4)
_cell_length_b 16.275(5)
_cell_length_c 20.538(6)
_cell_measurement_reflns_used 2723
_cell_measurement_temperature 173
_cell_measurement_theta_max 46.90
_cell_measurement_theta_min 19.40
_cell_volume 3387(2)
_computing_cell_refinement 'CrystalClear-SM Expert 2.1 b32'
_computing_data_collection 'CrystalClear-SM Expert 2.1 b32 (Rigaku, 2014)'
_computing_data_reduction 'CrystalClear-SM Expert 2.1 b32'
_computing_molecular_graphics 'CrystalStructure 4.1'
_computing_publication_material 'CrystalStructure 4.1 (Rigaku, 2014)'
_computing_structure_refinement 'SHELXL2013 (Sheldrick, 2008)'
_computing_structure_solution 'DIRDIF99-PATTY (Gould, et al., 1999)'
_diffrn_ambient_temperature 173
_diffrn_detector_area_resol_mean 5.814
_diffrn_measured_fraction_theta_full 0.968
_diffrn_measured_fraction_theta_max 0.951
_diffrn_measurement_device_type 'Rigaku XtaLAB P100'
_diffrn_measurement_method \w
_diffrn_radiation_type 'Cu K\a'
_diffrn_radiation_wavelength 1.54187
_diffrn_reflns_av_R_equivalents 0.1100
_diffrn_reflns_Laue_measured_fraction_full 0.968
_diffrn_reflns_Laue_measured_fraction_max 0.951
_diffrn_reflns_limit_h_max 13
_diffrn_reflns_limit_h_min -13
_diffrn_reflns_limit_k_max 19
_diffrn_reflns_limit_k_min -19
_diffrn_reflns_limit_l_max 24
_diffrn_reflns_limit_l_min -22
_diffrn_reflns_number 34115
_diffrn_reflns_point_group_measured_fraction_full 0.968
_diffrn_reflns_point_group_measured_fraction_max 0.951
_diffrn_reflns_theta_full 67.687
_diffrn_reflns_theta_max 68.598
_diffrn_reflns_theta_min 2.975
_diffrn_standards_interval_count .
_diffrn_standards_number 0
_exptl_absorpt_coefficient_mu 4.525
_exptl_absorpt_correction_T_max 0.956
_exptl_absorpt_correction_T_min 0.549
_exptl_absorpt_correction_type multi-scan
_exptl_absorpt_process_details 'REQAB (Rigaku, 1998)'
_exptl_crystal_colour yellow
_exptl_crystal_density_diffrn 1.299
_exptl_crystal_density_method 'not measured'
_exptl_crystal_description platelet
_exptl_crystal_F_000 1344.00
_exptl_crystal_recrystallization_method 'Re-crystallisation from solvent: Acetonitrile/diisopropyl ether'
_exptl_crystal_size_max 0.320
_exptl_crystal_size_mid 0.050
_exptl_crystal_size_min 0.010
_refine_diff_density_max 3.65
_refine_diff_density_min -1.53
_refine_ls_extinction_method none
_refine_ls_goodness_of_fit_ref 1.079
_refine_ls_hydrogen_treatment constr
_refine_ls_number_parameters 730
_refine_ls_number_reflns 11900
_refine_ls_number_restraints 39
_refine_ls_R_factor_all 0.1239
_refine_ls_R_factor_gt 0.1060
_refine_ls_shift/su_max 0.000
_refine_ls_structure_factor_coef Fsqd
_refine_ls_weighting_details 'w = 1/[\s^2^(Fo^2^)+(0.1716P)^2^+19.7252P] where P=(Fo^2^+2Fc^2^)/3'
_refine_ls_weighting_scheme calc
_refine_ls_wR_factor_gt 0.2923
_refine_ls_wR_factor_ref 0.3111
_reflns_number_gt 9353
_reflns_number_total 11900
_reflns_threshold_expression F^2^>2.0\s(F^2^)
_cod_data_source_file J-Mater-Chem-C-2016-4-3726.cif
_cod_data_source_block 2
_cod_original_sg_symbol_H-M P-1
_cod_database_code 7234709

loop_
_space_group_symop_id
_space_group_symop_operation_xyz
1 +X,+Y,+Z
2 -X,-Y,-Z

loop_
_atom_site_label
_atom_site_type_symbol
_atom_site_fract_x
_atom_site_fract_y
_atom_site_fract_z
_atom_site_U_iso_or_equiv
_atom_site_adp_type
_atom_site_occupancy
_atom_site_site_symmetry_order
_atom_site_calc_flag
_atom_site_refinement_flags_posn
_atom_site_refinement_flags_adp
_atom_site_refinement_flags_occupancy
_atom_site_disorder_assembly
_atom_site_disorder_group
Ir1 Ir 0.08184(4) 0.17446(3) 0.23587(2) 0.0582(2) Uani 1 1 d . . . . .
P1 P 0.3715(4) 0.7085(3) 0.6135(2) 0.0868(12) Uani 1 1 d . . . . .
F1 F 0.5104(10) 0.7145(10) 0.6029(6) 0.134(5) Uani 1 1 d . . . . .
F2 F 0.3462(15) 0.7572(10) 0.5630(8) 0.143(5) Uani 1 1 d . . . . .
F3 F 0.3399(10) 0.6152(8) 0.5440(5) 0.106(3) Uani 1 1 d . . . . .
F4 F 0.2317(9) 0.6950(8) 0.6215(5) 0.104(3) Uani 1 1 d . . . . .
F5 F 0.3894(11) 0.6486(10) 0.6587(6) 0.118(4) Uani 1 1 d . . . . .
F6 F 0.4013(14) 0.7973(9) 0.6840(8) 0.157(6) Uani 1 1 d . . . . .
F10 F -0.3783(8) -0.0202(8) 0.1707(6) 0.111(4) Uani 1 1 d . . . . .
F12 F -0.0646(11) -0.1667(8) 0.1941(8) 0.128(4) Uani 1 1 d . . . . .
F31 F 0.2512(7) -0.0051(6) -0.0104(4) 0.079(2) Uani 1 1 d . . . . .
F33 F -0.0385(8) 0.1671(7) -0.0195(4) 0.087(2) Uani 1 1 d . . . . .
O71 O 0.084(2) 0.5606(15) 0.1173(12) 0.176(7) Uani 1 1 d . U . . .
N1 N 0.1818(10) 0.0868(8) 0.2499(5) 0.063(3) Uani 1 1 d . . . . .
N22 N -0.0348(9) 0.2416(7) 0.2046(5) 0.063(3) Uani 1 1 d . . . . .
N43 N 0.2222(8) 0.2916(6) 0.2737(5) 0.053(2) Uani 1 1 d . . . . .
N50 N 0.0703(9) 0.2381(7) 0.3468(5) 0.057(2) Uani 1 1 d . . . . .
C2 C 0.1209(13) -0.0029(9) 0.2258(7) 0.066(3) Uani 1 1 d . . . . .
C3 C 0.1817(15) -0.0700(10) 0.2178(8) 0.076(4) Uani 1 1 d . . . . .
H3 H 0.1372 -0.1303 0.2028 0.091 Uiso 1 1 calc R U . . .
C4 C 0.3092(14) -0.0543(10) 0.2310(8) 0.074(4) Uani 1 1 d . . . . .
C5 C 0.3695(14) 0.0361(10) 0.2590(7) 0.072(3) Uani 1 1 d . . . . .
H5 H 0.4552 0.0515 0.2725 0.087 Uiso 1 1 calc R U . . .
C6 C 0.3022(12) 0.1029(9) 0.2666(7) 0.066(3) Uani 1 1 d . . . . .
H6 H 0.3445 0.1641 0.2850 0.079 Uiso 1 1 calc R U . . .
C7 C -0.0113(12) -0.0124(9) 0.2104(7) 0.065(3) Uani 1 1 d . . . . .
C8 C -0.0511(12) 0.0689(11) 0.2135(7) 0.070(3) Uani 1 1 d . . . . .
C9 C -0.1774(11) 0.0678(10) 0.2016(7) 0.064(3) Uani 1 1 d . . . . .
H9 H -0.2073 0.1206 0.2049 0.077 Uiso 1 1 calc R U . . .
C10 C -0.2580(15) -0.0178(12) 0.1842(9) 0.086(5) Uani 1 1 d . . . . .
C11 C -0.2222(15) -0.0940(13) 0.1807(9) 0.089(5) Uani 1 1 d . . . . .
H11 H -0.2793 -0.1485 0.1697 0.106 Uiso 1 1 calc R U . . .
C12 C -0.0967(16) -0.0902(11) 0.1940(9) 0.081(4) Uani 1 1 d . . . . .
C13 C 0.3789(15) -0.1322(10) 0.2127(9) 0.077(4) Uani 1 1 d . . . . .
C14 C 0.418(2) -0.1590(14) 0.2666(12) 0.116(7) Uani 1 1 d . . . . .
C15 C 0.486(2) -0.2294(17) 0.2454(15) 0.129(8) Uani 1 1 d . . . . .
H15 H 0.5154 -0.2497 0.2800 0.154 Uiso 1 1 calc R U . . .
C16 C 0.510(2) -0.2691(13) 0.1772(13) 0.104(6) Uani 1 1 d . . . . .
C17 C 0.4735(17) -0.2397(11) 0.1302(10) 0.089(5) Uani 1 1 d . . . . .
H17 H 0.4950 -0.2655 0.0836 0.107 Uiso 1 1 calc R U . . .
C18 C 0.4036(14) -0.1716(10) 0.1449(8) 0.079(4) Uani 1 1 d . . . . .
C19 C 0.390(3) -0.122(3) 0.3384(13) 0.179(15) Uani 1 1 d . . . . .
H19A H 0.4266 -0.1507 0.3664 0.215 Uiso 1 1 calc R U . . .
H19B H 0.4217 -0.0561 0.3604 0.215 Uiso 1 1 calc R U . . .
H19C H 0.3011 -0.1329 0.3372 0.215 Uiso 1 1 calc R U . . .
C20 C 0.589(3) -0.3407(17) 0.1631(18) 0.148(10) Uani 1 1 d . . . . .
H20A H 0.6051 -0.3519 0.2062 0.177 Uiso 1 1 calc R U . . .
H20B H 0.5464 -0.3973 0.1238 0.177 Uiso 1 1 calc R U . . .
H20C H 0.6661 -0.3193 0.1501 0.177 Uiso 1 1 calc R U . . .
C21 C 0.3605(18) -0.1423(16) 0.0890(9) 0.107(6) Uani 1 1 d . . . . .
H21A H 0.3868 -0.1781 0.0438 0.129 Uiso 1 1 calc R U . . .
H21B H 0.2715 -0.1515 0.0828 0.129 Uiso 1 1 calc R U . . .
H21C H 0.3947 -0.0777 0.1033 0.129 Uiso 1 1 calc R U . . .
C23 C -0.0593(10) 0.2177(8) 0.1330(6) 0.054(3) Uani 1 1 d . . . . .
C24 C -0.1586(12) 0.2390(9) 0.1054(6) 0.065(3) Uani 1 1 d . . . . .
H24 H -0.1751 0.2210 0.0552 0.077 Uiso 1 1 calc R U . . .
C25 C -0.2376(12) 0.2872(9) 0.1495(7) 0.068(3) Uani 1 1 d . . . . .
C26 C -0.2049(13) 0.3149(9) 0.2229(7) 0.071(4) Uani 1 1 d . . . . .
H26 H -0.2520 0.3497 0.2557 0.086 Uiso 1 1 calc R U . . .
C27 C -0.1039(12) 0.2912(9) 0.2470(7) 0.069(3) Uani 1 1 d . . . . .
H27 H -0.0822 0.3116 0.2971 0.083 Uiso 1 1 calc R U . . .
C28 C 0.0246(11) 0.1613(8) 0.0924(6) 0.058(3) Uani 1 1 d . . . . .
C29 C 0.0989(11) 0.1297(8) 0.1311(5) 0.054(3) Uani 1 1 d . . . . .
C30 C 0.1773(11) 0.0720(8) 0.0956(6) 0.061(3) Uani 1 1 d . . . . .
H30 H 0.2285 0.0490 0.1205 0.073 Uiso 1 1 calc R U . . .
C31 C 0.1773(12) 0.0499(8) 0.0228(6) 0.063(3) Uani 1 1 d . . . . .
C32 C 0.1074(12) 0.0820(9) -0.0156(7) 0.067(3) Uani 1 1 d . . . . .
H32 H 0.1124 0.0681 -0.0646 0.080 Uiso 1 1 calc R U . . .
C33 C 0.0300(11) 0.1351(9) 0.0199(6) 0.064(3) Uani 1 1 d . . . . .
C34 C -0.3542(13) 0.3005(10) 0.1200(7) 0.072(4) Uani 1 1 d . . . . .
C35 C -0.4572(14) 0.2311(11) 0.0969(7) 0.076(4) Uani 1 1 d . . . . .
C36 C -0.5623(14) 0.2427(11) 0.0694(8) 0.080(4) Uani 1 1 d . . . . .
H36 H -0.6325 0.1962 0.0572 0.096 Uiso 1 1 calc R U . . .
C37 C -0.5716(16) 0.3212(13) 0.0580(9) 0.092(5) Uani 1 1 d . . . . .
C38 C -0.4690(15) 0.3917(11) 0.0821(10) 0.087(4) Uani 1 1 d . . . . .
H38 H -0.4738 0.4473 0.0780 0.104 Uiso 1 1 calc R U . . .
C39 C -0.3591(14) 0.3806(11) 0.1124(9) 0.083(4) Uani 1 1 d . . . . .
C40 C -0.4514(17) 0.1443(12) 0.1072(11) 0.095(5) Uani 1 1 d . . . . .
H40A H -0.3686 0.1470 0.1277 0.114 Uiso 1 1 calc R U . . .
H40B H -0.5083 0.1378 0.1396 0.114 Uiso 1 1 calc R U . . .
H40C H -0.4735 0.0921 0.0610 0.114 Uiso 1 1 calc R U . . .
C41 C -0.6927(18) 0.3289(16) 0.0267(14) 0.122(7) Uani 1 1 d . . . . .
H41A H -0.6852 0.3870 0.0220 0.146 Uiso 1 1 calc R U . . .
H41B H -0.7189 0.2788 -0.0204 0.146 Uiso 1 1 calc R U . . .
H41C H -0.7530 0.3258 0.0583 0.146 Uiso 1 1 calc R U . . .
C42 C -0.2521(16) 0.4583(11) 0.1370(11) 0.095(5) Uani 1 1 d . . . . .
H42A H -0.2747 0.5083 0.1267 0.114 Uiso 1 1 calc R U . . .
H42B H -0.2278 0.4792 0.1886 0.114 Uiso 1 1 calc R U . . .
H42C H -0.1841 0.4381 0.1120 0.114 Uiso 1 1 calc R U . . .
C44 C 0.2313(11) 0.3503(8) 0.3417(6) 0.059(3) Uani 1 1 d . . . . .
C45 C 0.3123(11) 0.4325(9) 0.3698(6) 0.061(3) Uani 1 1 d . . . . .
H45 H 0.3136 0.4735 0.4178 0.073 Uiso 1 1 calc R U . . .
C46 C 0.3911(11) 0.4553(9) 0.3285(6) 0.062(3) Uani 1 1 d . . . . .
C47 C 0.3835(12) 0.3960(9) 0.2581(7) 0.066(3) Uani 1 1 d . . . . .
H47 H 0.4341 0.4105 0.2275 0.079 Uiso 1 1 calc R U . . .
C48 C 0.2995(11) 0.3143(8) 0.2330(7) 0.062(3) Uani 1 1 d . . . . .
H48 H 0.2962 0.2725 0.1850 0.075 Uiso 1 1 calc R U . . .
C49 C 0.1434(11) 0.3209(10) 0.3846(6) 0.060(3) Uani 1 1 d . . . . .
C51 C -0.0104(13) 0.2061(9) 0.3802(6) 0.069(3) Uani 1 1 d . . . . .
H51 H -0.0609 0.1479 0.3545 0.082 Uiso 1 1 calc R U . . .
C52 C -0.0227(13) 0.2535(10) 0.4492(7) 0.072(3) Uani 1 1 d . . . . .
H52 H -0.0828 0.2288 0.4703 0.086 Uiso 1 1 calc R U . . .
C53 C 0.0528(12) 0.3395(10) 0.4905(7) 0.067(3) Uani 1 1 d . . . . .
C54 C 0.1362(11) 0.3705(9) 0.4548(6) 0.063(3) Uani 1 1 d . . . . .
H54 H 0.1894 0.4276 0.4796 0.075 Uiso 1 1 calc R U . . .
C55 C 0.4792(12) 0.5475(9) 0.3588(7) 0.067(3) Uani 1 1 d . . . . .
C56 C 0.4015(15) 0.6247(11) 0.3733(11) 0.095(5) Uani 1 1 d . . . . .
H56A H 0.4561 0.6842 0.3927 0.114 Uiso 1 1 calc R U . . .
H56B H 0.3534 0.6158 0.3285 0.114 Uiso 1 1 calc R U . . .
H56C H 0.3469 0.6218 0.4077 0.114 Uiso 1 1 calc R U . . .
C57 C 0.5678(14) 0.5532(12) 0.3061(8) 0.084(4) Uani 1 1 d . . . . .
H57A H 0.6228 0.6126 0.3268 0.100 Uiso 1 1 calc R U . . .
H57B H 0.6152 0.5050 0.2970 0.100 Uiso 1 1 calc R U . . .
H57C H 0.5215 0.5457 0.2611 0.100 Uiso 1 1 calc R U . . .
C58 C 0.5511(13) 0.5624(11) 0.4306(7) 0.076(4) Uani 1 1 d . . . . .
H58A H 0.6072 0.6213 0.4497 0.092 Uiso 1 1 calc R U . . .
H58B H 0.4945 0.5616 0.4645 0.092 Uiso 1 1 calc R U . . .
H58C H 0.5975 0.5139 0.4233 0.092 Uiso 1 1 calc R U . . .
C59 C 0.0374(13) 0.3893(10) 0.5668(7) 0.073(4) Uani 1 1 d . . . . .
C60 C -0.0918(16) 0.3934(17) 0.5745(10) 0.115(7) Uani 1 1 d . . . . .
H60A H -0.0988 0.4263 0.6249 0.138 Uiso 1 1 calc R U . . .
H60B H -0.1225 0.4249 0.5466 0.138 Uiso 1 1 calc R U . . .
H60C H -0.1397 0.3315 0.5570 0.138 Uiso 1 1 calc R U . . .
C61 C 0.114(2) 0.4847(14) 0.5979(10) 0.116(8) Uani 1 1 d . . . . .
H61A H 0.1991 0.4815 0.5927 0.139 Uiso 1 1 calc R U . . .
H61B H 0.0849 0.5197 0.5726 0.139 Uiso 1 1 calc R U . . .
H61C H 0.1065 0.5145 0.6487 0.139 Uiso 1 1 calc R U . . .
C62 C 0.082(2) 0.3411(17) 0.6113(9) 0.115(7) Uani 1 1 d . . . . .
H62A H 0.1675 0.3376 0.6071 0.138 Uiso 1 1 calc R U . . .
H62B H 0.0740 0.3751 0.6614 0.138 Uiso 1 1 calc R U . . .
H62C H 0.0331 0.2796 0.5941 0.138 Uiso 1 1 calc R U . . .
C71 C 0.146(3) 0.571(2) 0.1830(17) 0.158(8) Uani 1 1 d . U . . .
H71 H 0.2350 0.5811 0.1806 0.190 Uiso 1 1 calc R U . . .
C72 C 0.111(3) 0.483(2) 0.1967(18) 0.168(9) Uani 1 1 d . U . . .
H72A H 0.1549 0.4917 0.2425 0.201 Uiso 1 1 calc R U . . .
H72B H 0.0231 0.4709 0.1977 0.201 Uiso 1 1 calc R U . . .
H72C H 0.1326 0.4316 0.1583 0.201 Uiso 1 1 calc R U . . .
C73 C 0.117(4) 0.662(3) 0.2441(19) 0.200(13) Uani 1 1 d . U . . .
H73A H 0.1585 0.6717 0.2907 0.240 Uiso 1 1 calc R U . . .
H73B H 0.1450 0.7147 0.2331 0.240 Uiso 1 1 calc R U . . .
H73C H 0.0287 0.6553 0.2451 0.240 Uiso 1 1 calc R U . . .
C74 C 0.134(5) 0.626(3) 0.087(2) 0.207(11) Uani 1 1 d . U . . .
H74 H 0.1747 0.6853 0.1260 0.249 Uiso 1 1 calc R U . . .
C75 C 0.237(5) 0.569(3) 0.040(3) 0.253(16) Uani 1 1 d . U . . .
H75A H 0.2987 0.5620 0.0730 0.304 Uiso 1 1 calc R U . . .
H75B H 0.1951 0.5085 0.0053 0.304 Uiso 1 1 calc R U . . .
H75C H 0.2763 0.6031 0.0149 0.304 Uiso 1 1 calc R U . . .
C76 C 0.044(4) 0.637(3) 0.043(2) 0.229(13) Uani 1 1 d . U . . .
H76A H 0.0792 0.6802 0.0236 0.275 Uiso 1 1 calc R U . . .
H76B H 0.0095 0.5783 0.0030 0.275 Uiso 1 1 calc R U . . .
H76C H -0.0210 0.6602 0.0698 0.275 Uiso 1 1 calc R U . . .

loop_
_atom_site_aniso_label
_atom_site_aniso_U_11
_atom_site_aniso_U_22
_atom_site_aniso_U_33
_atom_site_aniso_U_23
_atom_site_aniso_U_13
_atom_site_aniso_U_12
Ir1 0.0554(3) 0.0577(3) 0.0359(3) -0.0063(2) 0.0067(2) 0.0050(2)
P1 0.072(2) 0.101(3) 0.062(2) 0.007(2) 0.0073(17) 0.016(2)
F1 0.073(6) 0.176(12) 0.101(8) 0.008(8) 0.014(5) 0.002(7)
F2 0.160(13) 0.139(11) 0.146(12) 0.064(10) 0.050(9) 0.042(9)
F3 0.103(7) 0.126(8) 0.056(5) 0.003(5) 0.010(4) 0.016(6)
F4 0.087(6) 0.137(9) 0.081(6) 0.030(6) 0.020(5) 0.036(6)
F5 0.115(8) 0.170(11) 0.076(6) 0.043(7) 0.026(5) 0.065(8)
F6 0.156(12) 0.105(9) 0.127(10) -0.026(8) 0.021(9) -0.010(8)
F10 0.063(5) 0.122(8) 0.111(8) 0.021(6) 0.006(5) -0.015(5)
F12 0.108(8) 0.098(8) 0.169(12) 0.051(8) 0.020(8) -0.001(6)
F31 0.079(5) 0.082(5) 0.048(4) -0.010(4) 0.017(3) 0.029(4)
F33 0.093(6) 0.103(6) 0.056(4) 0.016(4) 0.016(4) 0.040(5)
O71 0.201(18) 0.151(13) 0.148(12) 0.065(10) -0.036(10) -0.030(11)
N1 0.061(6) 0.079(7) 0.035(5) 0.011(5) 0.008(4) 0.006(5)
N22 0.057(6) 0.061(6) 0.038(5) -0.012(4) 0.011(4) -0.001(4)
N43 0.053(5) 0.042(4) 0.043(5) -0.005(4) 0.005(4) 0.010(4)
N50 0.056(5) 0.060(5) 0.031(4) -0.005(4) 0.011(4) 0.003(4)
C2 0.080(8) 0.053(7) 0.050(7) 0.003(6) 0.019(6) 0.011(6)
C3 0.087(10) 0.067(8) 0.064(8) 0.020(7) 0.009(7) 0.006(7)
C4 0.083(9) 0.078(9) 0.056(8) 0.018(7) 0.012(7) 0.023(7)
C5 0.075(9) 0.074(8) 0.053(7) 0.011(7) 0.003(6) 0.012(7)
C6 0.070(8) 0.059(7) 0.050(7) 0.005(6) 0.002(6) 0.007(6)
C7 0.071(8) 0.060(7) 0.055(7) 0.016(6) 0.015(6) 0.005(6)
C8 0.062(7) 0.087(9) 0.049(7) 0.020(7) 0.009(5) -0.001(6)
C9 0.058(7) 0.078(8) 0.052(7) 0.023(6) 0.020(5) 0.009(6)
C10 0.072(9) 0.085(10) 0.074(10) 0.006(8) 0.016(7) 0.002(8)
C11 0.075(10) 0.094(12) 0.075(10) 0.023(9) 0.006(7) -0.019(9)
C12 0.093(11) 0.068(9) 0.070(9) 0.019(7) 0.018(8) 0.003(7)
C13 0.089(10) 0.072(8) 0.077(9) 0.033(8) 0.024(8) 0.018(7)
C14 0.15(2) 0.102(14) 0.117(17) 0.050(13) 0.066(15) 0.058(14)
C15 0.16(2) 0.127(18) 0.14(2) 0.073(16) 0.054(17) 0.078(16)
C16 0.117(15) 0.078(11) 0.129(17) 0.044(12) 0.055(13) 0.034(10)
C17 0.104(12) 0.072(9) 0.072(10) 0.010(8) 0.016(8) 0.013(8)
C18 0.070(8) 0.069(8) 0.067(9) -0.006(7) 0.013(7) 0.012(7)
C19 0.26(4) 0.23(4) 0.080(15) 0.065(19) 0.051(19) 0.15(3)
C20 0.16(2) 0.119(17) 0.20(3) 0.09(2) 0.09(2) 0.059(16)
C21 0.093(12) 0.137(17) 0.067(10) 0.011(11) 0.002(9) 0.036(11)
C23 0.057(6) 0.051(6) 0.038(5) 0.002(5) 0.003(5) 0.009(5)
C24 0.064(7) 0.063(7) 0.038(6) -0.009(5) 0.006(5) 0.011(6)
C25 0.066(7) 0.058(7) 0.049(7) -0.011(6) 0.011(5) 0.011(6)
C26 0.070(8) 0.059(7) 0.052(7) -0.014(6) 0.016(6) 0.017(6)
C27 0.066(8) 0.069(8) 0.044(6) -0.008(6) 0.005(5) 0.014(6)
C28 0.058(6) 0.061(7) 0.034(5) -0.004(5) 0.014(5) 0.007(5)
C29 0.062(6) 0.055(6) 0.027(5) -0.001(5) 0.018(4) 0.000(5)
C30 0.054(6) 0.059(7) 0.042(6) -0.008(5) 0.011(5) 0.011(5)
C31 0.064(7) 0.054(6) 0.040(6) -0.016(5) 0.012(5) 0.010(5)
C32 0.070(8) 0.063(7) 0.042(6) -0.003(6) 0.011(5) 0.004(6)
C33 0.053(6) 0.074(8) 0.040(6) -0.001(6) 0.005(5) 0.006(6)
C34 0.070(8) 0.077(9) 0.053(7) 0.006(7) 0.016(6) 0.021(7)
C35 0.073(9) 0.084(9) 0.054(7) 0.005(7) 0.012(6) 0.023(7)
C36 0.064(8) 0.083(10) 0.075(9) 0.018(8) 0.006(7) 0.008(7)
C37 0.088(11) 0.098(12) 0.062(9) 0.000(8) 0.007(8) 0.031(9)
C38 0.085(10) 0.075(9) 0.093(11) 0.022(9) 0.013(8) 0.029(8)
C39 0.072(9) 0.077(9) 0.073(9) 0.004(8) 0.009(7) 0.013(7)
C40 0.084(11) 0.081(10) 0.102(13) 0.024(10) 0.006(9) 0.006(8)
C41 0.083(12) 0.114(15) 0.141(19) 0.023(14) -0.002(12) 0.032(11)
C42 0.082(10) 0.068(9) 0.112(14) 0.012(9) 0.007(9) 0.016(8)
C44 0.060(7) 0.062(7) 0.036(6) 0.002(5) -0.001(5) 0.007(5)
C45 0.056(6) 0.070(7) 0.038(6) 0.002(5) 0.005(5) 0.014(5)
C46 0.056(6) 0.060(7) 0.045(6) -0.001(5) 0.001(5) 0.003(5)
C47 0.062(7) 0.069(8) 0.050(7) 0.008(6) 0.015(5) 0.011(6)
C48 0.062(7) 0.057(7) 0.051(7) 0.002(5) 0.002(5) 0.018(5)
C49 0.050(6) 0.084(8) 0.042(6) 0.018(6) 0.012(5) 0.018(6)
C51 0.077(8) 0.063(7) 0.035(6) -0.008(5) 0.010(5) -0.001(6)
C52 0.065(8) 0.078(9) 0.058(8) 0.010(7) 0.012(6) 0.013(6)
C53 0.065(7) 0.076(8) 0.044(6) 0.005(6) 0.004(5) 0.015(6)
C54 0.060(7) 0.067(7) 0.036(6) 0.000(5) 0.003(5) 0.000(6)
C55 0.062(7) 0.066(7) 0.047(6) 0.002(6) 0.004(5) 0.002(6)
C56 0.075(10) 0.074(9) 0.114(14) 0.023(9) -0.006(9) 0.004(7)
C57 0.078(9) 0.091(10) 0.056(8) 0.019(8) -0.001(7) -0.020(8)
C58 0.064(8) 0.080(9) 0.057(8) 0.005(7) 0.002(6) -0.001(7)
C59 0.074(8) 0.078(9) 0.039(6) -0.006(6) 0.007(6) 0.012(7)
C60 0.075(10) 0.155(19) 0.066(10) -0.005(11) 0.010(8) 0.014(11)
C61 0.118(15) 0.109(14) 0.066(10) -0.018(10) 0.041(10) -0.001(11)
C62 0.124(16) 0.155(19) 0.055(9) 0.026(11) 0.011(9) 0.047(14)
C71 0.129(17) 0.194(18) 0.141(13) 0.076(12) -0.005(12) -0.011(13)
C72 0.13(2) 0.209(19) 0.17(2) 0.094(16) -0.001(16) -0.001(15)
C73 0.22(3) 0.209(19) 0.151(17) 0.071(14) 0.003(16) 0.011(18)
C74 0.28(3) 0.154(19) 0.147(18) 0.064(16) -0.028(15) -0.048(16)
C75 0.31(3) 0.22(3) 0.21(3) 0.09(3) 0.02(2) -0.01(2)
C76 0.32(3) 0.16(2) 0.16(2) 0.06(2) -0.043(19) -0.03(2)

loop_
_atom_type_symbol
_atom_type_description
_atom_type_scat_dispersion_real
_atom_type_scat_dispersion_imag
_atom_type_scat_source
C C 0.0181 0.0091
;
International Tables for Crystallography
(Vol. C, Tables 4.2.6.8 and 6.1.1.4)
;
H H 0.0000 0.0000
;
International Tables for Crystallography
(Vol. C, Table 6.1.1.4)
;
F F 0.0727 0.0534
;
International Tables for Crystallography
(Vol. C, Tables 4.2.6.8 and 6.1.1.4)
;
Ir Ir -4.7710 6.5667
;
International Tables for Crystallography
(Vol. C, Tables 4.2.6.8 and 6.1.1.4)
;
N N 0.0311 0.0180
;
International Tables for Crystallography
(Vol. C, Tables 4.2.6.8 and 6.1.1.4)
;
P P 0.2955 0.4335
;
International Tables for Crystallography
(Vol. C, Tables 4.2.6.8 and 6.1.1.4)
;
O O 0.0492 0.0322
;
International Tables for Crystallography
(Vol. C, Tables 4.2.6.8 and 6.1.1.4)
;

loop_
_geom_angle_atom_site_label_1
_geom_angle_atom_site_label_2
_geom_angle_atom_site_label_3
_geom_angle
_geom_angle_site_symmetry_1
_geom_angle_site_symmetry_3
C8 Ir1 C29 89.3(5) . .
C8 Ir1 N1 81.2(6) . .
C29 Ir1 N1 91.9(5) . .
C8 Ir1 N22 90.9(5) . .
C29 Ir1 N22 80.4(5) . .
N1 Ir1 N22 169.0(4) . .
C8 Ir1 N43 172.7(4) . .
C29 Ir1 N43 97.9(4) . .
N1 Ir1 N43 97.8(4) . .
N22 Ir1 N43 90.9(4) . .
C8 Ir1 N50 96.6(5) . .
C29 Ir1 N50 173.0(4) . .
N1 Ir1 N50 92.8(4) . .
N22 Ir1 N50 95.7(4) . .
N43 Ir1 N50 76.2(4) . .
F2 P1 F6 95.5(10) . .
F2 P1 F4 89.5(7) . .
F6 P1 F4 91.4(7) . .
F2 P1 F1 92.3(8) . .
F6 P1 F1 92.0(8) . .
F4 P1 F1 176.0(8) . .
F2 P1 F3 87.1(8) . .
F6 P1 F3 177.2(9) . .
F4 P1 F3 87.7(6) . .
F1 P1 F3 88.8(6) . .
F2 P1 F5 173.9(8) . .
F6 P1 F5 90.3(9) . .
F4 P1 F5 88.2(6) . .
F1 P1 F5 89.6(8) . .
F3 P1 F5 87.0(7) . .
C71 O71 C74 116(2) . .
C6 N1 C2 117.1(12) . .
C6 N1 Ir1 126.1(9) . .
C2 N1 Ir1 115.5(9) . .
C27 N22 C23 118.7(12) . .
C27 N22 Ir1 123.8(10) . .
C23 N22 Ir1 116.0(8) . .
C44 N43 C48 117.2(10) . .
C44 N43 Ir1 117.8(8) . .
C48 N43 Ir1 124.9(7) . .
C51 N50 C49 118.1(9) . .
C51 N50 Ir1 124.5(7) . .
C49 N50 Ir1 117.1(8) . .
C3 C2 N1 121.1(14) . .
C3 C2 C7 126.5(13) . .
N1 C2 C7 112.4(12) . .
C2 C3 C4 122.1(14) . .
C2 C3 H3 119.0 . .
C4 C3 H3 119.0 . .
C5 C4 C3 116.6(14) . .
C5 C4 C13 121.5(14) . .
C3 C4 C13 121.8(14) . .
C6 C5 C4 118.7(14) . .
C6 C5 H5 120.6 . .
C4 C5 H5 120.6 . .
N1 C6 C5 124.2(13) . .
N1 C6 H6 117.9 . .
C5 C6 H6 117.9 . .
C12 C7 C8 119.2(14) . .
C12 C7 C2 126.0(14) . .
C8 C7 C2 114.8(11) . .
C9 C8 C7 119.2(13) . .
C9 C8 Ir1 126.2(12) . .
C7 C8 Ir1 114.6(10) . .
C8 C9 C10 116.5(15) . .
C8 C9 H9 121.7 . .
C10 C9 H9 121.7 . .
C11 C10 F10 118.3(15) . .
C11 C10 C9 124.8(16) . .
F10 C10 C9 116.9(16) . .
C10 C11 C12 117.3(15) . .
C10 C11 H11 121.4 . .
C12 C11 H11 121.4 . .
F12 C12 C7 121.4(16) . .
F12 C12 C11 115.5(14) . .
C7 C12 C11 122.9(17) . .
C18 C13 C14 122.3(16) . .
C18 C13 C4 118.5(14) . .
C14 C13 C4 119.2(14) . .
C13 C14 C15 115.2(18) . .
C13 C14 C19 124.1(19) . .
C15 C14 C19 121(2) . .
C16 C15 C14 122(2) . .
C16 C15 H15 118.8 . .
C14 C15 H15 118.8 . .
C17 C16 C15 119.1(19) . .
C17 C16 C20 124(2) . .
C15 C16 C20 117(2) . .
C16 C17 C18 123.3(17) . .
C16 C17 H17 118.4 . .
C18 C17 H17 118.4 . .
C13 C18 C17 117.6(17) . .
C13 C18 C21 121.0(15) . .
C17 C18 C21 121.4(15) . .
C14 C19 H19A 109.5 . .
C14 C19 H19B 109.5 . .
H19A C19 H19B 109.5 . .
C14 C19 H19C 109.5 . .
H19A C19 H19C 109.5 . .
H19B C19 H19C 109.5 . .
C16 C20 H20A 109.5 . .
C16 C20 H20B 109.5 . .
H20A C20 H20B 109.5 . .
C16 C20 H20C 109.5 . .
H20A C20 H20C 109.5 . .
H20B C20 H20C 109.5 . .
C18 C21 H21A 109.5 . .
C18 C21 H21B 109.5 . .
H21A C21 H21B 109.5 . .
C18 C21 H21C 109.5 . .
H21A C21 H21C 109.5 . .
H21B C21 H21C 109.5 . .
N22 C23 C24 120.3(11) . .
N22 C23 C28 112.6(10) . .
C24 C23 C28 126.9(10) . .
C23 C24 C25 121.6(12) . .
C23 C24 H24 119.2 . .
C25 C24 H24 119.2 . .
C26 C25 C24 116.1(13) . .
C26 C25 C34 121.4(11) . .
C24 C25 C34 122.3(12) . .
C27 C26 C25 119.2(12) . .
C27 C26 H26 120.4 . .
C25 C26 H26 120.4 . .
N22 C27 C26 124.0(12) . .
N22 C27 H27 118.0 . .
C26 C27 H27 118.0 . .
C33 C28 C29 118.8(11) . .
C33 C28 C23 125.5(12) . .
C29 C28 C23 115.6(10) . .
C28 C29 C30 119.1(10) . .
C28 C29 Ir1 114.2(8) . .
C30 C29 Ir1 126.7(10) . .
C31 C30 C29 118.1(12) . .
C31 C30 H30 121.0 . .
C29 C30 H30 121.0 . .
F31 C31 C32 118.7(11) . .
F31 C31 C30 117.6(13) . .
C32 C31 C30 123.6(12) . .
C31 C32 C33 116.7(12) . .
C31 C32 H32 121.6 . .
C33 C32 H32 121.6 . .
C32 C33 F33 115.7(11) . .
C32 C33 C28 123.6(13) . .
F33 C33 C28 120.6(12) . .
C39 C34 C35 120.0(14) . .
C39 C34 C25 119.5(13) . .
C35 C34 C25 120.5(14) . .
C36 C35 C34 120.5(16) . .
C36 C35 C40 120.1(15) . .
C34 C35 C40 119.4(14) . .
C35 C36 C37 122.0(16) . .
C35 C36 H36 119.0 . .
C37 C36 H36 119.0 . .
C36 C37 C38 117.6(16) . .
C36 C37 C41 118.8(18) . .
C38 C37 C41 123.5(19) . .
C37 C38 C39 120.5(17) . .
C37 C38 H38 119.8 . .
C39 C38 H38 119.8 . .
C34 C39 C38 119.3(15) . .
C34 C39 C42 122.6(15) . .
C38 C39 C42 118.2(16) . .
C35 C40 H40A 109.5 . .
C35 C40 H40B 109.5 . .
H40A C40 H40B 109.5 . .
C35 C40 H40C 109.5 . .
H40A C40 H40C 109.5 . .
H40B C40 H40C 109.5 . .
C37 C41 H41A 109.5 . .
C37 C41 H41B 109.5 . .
H41A C41 H41B 109.5 . .
C37 C41 H41C 109.5 . .
H41A C41 H41C 109.5 . .
H41B C41 H41C 109.5 . .
C39 C42 H42A 109.5 . .
C39 C42 H42B 109.5 . .
H42A C42 H42B 109.5 . .
C39 C42 H42C 109.5 . .
H42A C42 H42C 109.5 . .
H42B C42 H42C 109.5 . .
N43 C44 C45 122.4(11) . .
N43 C44 C49 114.8(10) . .
C45 C44 C49 122.8(10) . .
C46 C45 C44 120.4(11) . .
C46 C45 H45 119.8 . .
C44 C45 H45 119.8 . .
C45 C46 C47 118.4(11) . .
C45 C46 C55 120.6(11) . .
C47 C46 C55 120.8(12) . .
C46 C47 C48 118.3(12) . .
C46 C47 H47 120.9 . .
C48 C47 H47 120.9 . .
N43 C48 C47 123.3(11) . .
N43 C48 H48 118.4 . .
C47 C48 H48 118.4 . .
N50 C49 C54 121.6(11) . .
N50 C49 C44 113.6(10) . .
C54 C49 C44 124.7(12) . .
N50 C51 C52 122.4(12) . .
N50 C51 H51 118.8 . .
C52 C51 H51 118.8 . .
C51 C52 C53 121.0(14) . .
C51 C52 H52 119.5 . .
C53 C52 H52 119.5 . .
C54 C53 C52 115.3(12) . .
C54 C53 C59 125.3(12) . .
C52 C53 C59 119.5(13) . .
C49 C54 C53 121.5(12) . .
C49 C54 H54 119.2 . .
C53 C54 H54 119.2 . .
C46 C55 C58 109.8(12) . .
C46 C55 C57 111.2(11) . .
C58 C55 C57 109.9(12) . .
C46 C55 C56 108.1(11) . .
C58 C55 C56 107.9(12) . .
C57 C55 C56 109.8(14) . .
C55 C56 H56A 109.5 . .
C55 C56 H56B 109.5 . .
H56A C56 H56B 109.5 . .
C55 C56 H56C 109.5 . .
H56A C56 H56C 109.5 . .
H56B C56 H56C 109.5 . .
C55 C57 H57A 109.5 . .
C55 C57 H57B 109.5 . .
H57A C57 H57B 109.5 . .
C55 C57 H57C 109.5 . .
H57A C57 H57C 109.5 . .
H57B C57 H57C 109.5 . .
C55 C58 H58A 109.5 . .
C55 C58 H58B 109.5 . .
H58A C58 H58B 109.5 . .
C55 C58 H58C 109.5 . .
H58A C58 H58C 109.5 . .
H58B C58 H58C 109.5 . .
C60 C59 C53 111.5(12) . .
C60 C59 C62 107.9(16) . .
C53 C59 C62 109.8(14) . .
C60 C59 C61 109.9(16) . .
C53 C59 C61 110.9(13) . .
C62 C59 C61 106.6(16) . .
C59 C60 H60A 109.5 . .
C59 C60 H60B 109.5 . .
H60A C60 H60B 109.5 . .
C59 C60 H60C 109.5 . .
H60A C60 H60C 109.5 . .
H60B C60 H60C 109.5 . .
C59 C61 H61A 109.5 . .
C59 C61 H61B 109.5 . .
H61A C61 H61B 109.5 . .
C59 C61 H61C 109.5 . .
H61A C61 H61C 109.5 . .
H61B C61 H61C 109.5 . .
C59 C62 H62A 109.5 . .
C59 C62 H62B 109.5 . .
H62A C62 H62B 109.5 . .
C59 C62 H62C 109.5 . .
H62A C62 H62C 109.5 . .
H62B C62 H62C 109.5 . .
O71 C71 C72 111(3) . .
O71 C71 C73 107(3) . .
C72 C71 C73 114(3) . .
O71 C71 H71 108.2 . .
C72 C71 H71 108.2 . .
C73 C71 H71 108.1 . .
C71 C72 H72A 109.5 . .
C71 C72 H72B 109.5 . .
H72A C72 H72B 109.5 . .
C71 C72 H72C 109.5 . .
H72A C72 H72C 109.5 . .
H72B C72 H72C 109.5 . .
C71 C73 H73A 109.5 . .
C71 C73 H73B 109.5 . .
H73A C73 H73B 109.5 . .
C71 C73 H73C 109.5 . .
H73A C73 H73C 109.5 . .
H73B C73 H73C 109.5 . .
C76 C74 O71 111(4) . .
C76 C74 C75 112(4) . .
O71 C74 C75 100(3) . .
C76 C74 H74 111.2 . .
O71 C74 H74 111.2 . .
C75 C74 H74 111.2 . .
C74 C75 H75A 109.5 . .
C74 C75 H75B 109.5 . .
H75A C75 H75B 109.5 . .
C74 C75 H75C 109.5 . .
H75A C75 H75C 109.5 . .
H75B C75 H75C 109.5 . .
C74 C76 H76A 109.5 . .
C74 C76 H76B 109.5 . .
H76A C76 H76B 109.5 . .
C74 C76 H76C 109.5 . .
H76A C76 H76C 109.5 . .
H76B C76 H76C 109.5 . .

loop_
_geom_bond_atom_site_label_1
_geom_bond_atom_site_label_2
_geom_bond_distance
_geom_bond_site_symmetry_2
Ir1 C8 1.978(14) .
Ir1 C29 2.020(10) .
Ir1 N1 2.032(12) .
Ir1 N22 2.043(12) .
Ir1 N43 2.121(9) .
Ir1 N50 2.128(9) .
P1 F2 1.564(16) .
P1 F6 1.568(12) .
P1 F4 1.583(11) .
P1 F1 1.586(11) .
P1 F3 1.596(11) .
P1 F5 1.608(13) .
F10 C10 1.351(19) .
F12 C12 1.35(2) .
F31 C31 1.337(14) .
F33 C33 1.369(17) .
O71 C71 1.41(3) .
O71 C74 1.48(4) .
N1 C6 1.332(17) .
N1 C2 1.392(17) .
N22 C27 1.325(16) .
N22 C23 1.361(15) .
N43 C44 1.336(14) .
N43 C48 1.358(17) .
N50 C51 1.339(16) .
N50 C49 1.363(16) .
C2 C3 1.34(2) .
C2 C7 1.47(2) .
C3 C4 1.40(2) .
C3 H3 0.9500 .
C4 C5 1.39(2) .
C4 C13 1.53(2) .
C5 C6 1.38(2) .
C5 H5 0.9500 .
C6 H6 0.9500 .
C7 C12 1.38(2) .
C7 C8 1.44(2) .
C8 C9 1.418(19) .
C9 C10 1.44(2) .
C9 H9 0.9500 .
C10 C11 1.34(3) .
C11 C12 1.40(2) .
C11 H11 0.9500 .
C13 C18 1.36(2) .
C13 C14 1.40(3) .
C14 C15 1.42(3) .
C14 C19 1.44(3) .
C15 C16 1.37(3) .
C15 H15 0.9500 .
C16 C17 1.30(3) .
C16 C20 1.52(3) .
C17 C18 1.40(2) .
C17 H17 0.9500 .
C18 C21 1.48(3) .
C19 H19A 0.9800 .
C19 H19B 0.9800 .
C19 H19C 0.9800 .
C20 H20A 0.9800 .
C20 H20B 0.9800 .
C20 H20C 0.9800 .
C21 H21A 0.9800 .
C21 H21B 0.9800 .
C21 H21C 0.9800 .
C23 C24 1.364(18) .
C23 C28 1.487(16) .
C24 C25 1.415(17) .
C24 H24 0.9500 .
C25 C26 1.40(2) .
C25 C34 1.48(2) .
C26 C27 1.37(2) .
C26 H26 0.9500 .
C27 H27 0.9500 .
C28 C33 1.389(16) .
C28 C29 1.394(19) .
C29 C30 1.414(16) .
C30 C31 1.394(18) .
C30 H30 0.9500 .
C31 C32 1.36(2) .
C32 C33 1.366(18) .
C32 H32 0.9500 .
C34 C39 1.38(2) .
C34 C35 1.40(2) .
C35 C36 1.34(2) .
C35 C40 1.52(2) .
C36 C37 1.40(3) .
C36 H36 0.9500 .
C37 C38 1.40(2) .
C37 C41 1.50(3) .
C38 C39 1.41(2) .
C38 H38 0.9500 .
C39 C42 1.50(2) .
C40 H40A 0.9800 .
C40 H40B 0.9800 .
C40 H40C 0.9800 .
C41 H41A 0.9800 .
C41 H41B 0.9800 .
C41 H41C 0.9800 .
C42 H42A 0.9800 .
C42 H42B 0.9800 .
C42 H42C 0.9800 .
C44 C45 1.382(18) .
C44 C49 1.517(17) .
C45 C46 1.378(18) .
C45 H45 0.9500 .
C46 C47 1.380(17) .
C46 C55 1.536(17) .
C47 C48 1.394(18) .
C47 H47 0.9500 .
C48 H48 0.9500 .
C49 C54 1.367(17) .
C51 C52 1.355(18) .
C51 H51 0.9500 .
C52 C53 1.42(2) .
C52 H52 0.9500 .
C53 C54 1.386(19) .
C53 C59 1.496(17) .
C54 H54 0.9500 .
C55 C58 1.540(19) .
C55 C57 1.54(2) .
C55 C56 1.58(2) .
C56 H56A 0.9800 .
C56 H56B 0.9800 .
C56 H56C 0.9800 .
C57 H57A 0.9800 .
C57 H57B 0.9800 .
C57 H57C 0.9800 .
C58 H58A 0.9800 .
C58 H58B 0.9800 .
C58 H58C 0.9800 .
C59 C60 1.48(2) .
C59 C62 1.52(3) .
C59 C61 1.52(2) .
C60 H60A 0.9800 .
C60 H60B 0.9800 .
C60 H60C 0.9800 .
C61 H61A 0.9800 .
C61 H61B 0.9800 .
C61 H61C 0.9800 .
C62 H62A 0.9800 .
C62 H62B 0.9800 .
C62 H62C 0.9800 .
C71 C72 1.56(4) .
C71 C73 1.63(5) .
C71 H71 1.0000 .
C72 H72A 0.9800 .
C72 H72B 0.9800 .
C72 H72C 0.9800 .
C73 H73A 0.9800 .
C73 H73B 0.9800 .
C73 H73C 0.9800 .
C74 C76 1.39(5) .
C74 C75 1.72(6) .
C74 H74 1.0000 .
C75 H75A 0.9800 .
C75 H75B 0.9800 .
C75 H75C 0.9800 .
C76 H76A 0.9800 .
C76 H76B 0.9800 .
C76 H76C 0.9800 .

loop_
_geom_torsion_atom_site_label_1
_geom_torsion_atom_site_label_2
_geom_torsion_atom_site_label_3
_geom_torsion_atom_site_label_4
_geom_torsion
_geom_torsion_site_symmetry_1
_geom_torsion_site_symmetry_2
_geom_torsion_site_symmetry_3
_geom_torsion_site_symmetry_4
C6 N1 C2 C3 -2.0(18) . . . .
Ir1 N1 C2 C3 165.6(11) . . . .
C6 N1 C2 C7 178.7(11) . . . .
Ir1 N1 C2 C7 -13.6(13) . . . .
N1 C2 C3 C4 -2(2) . . . .
C7 C2 C3 C4 177.1(13) . . . .
C2 C3 C4 C5 6(2) . . . .
C2 C3 C4 C13 -171.9(14) . . . .
C3 C4 C5 C6 -5(2) . . . .
C13 C4 C5 C6 172.6(13) . . . .
C2 N1 C6 C5 2.5(19) . . . .
Ir1 N1 C6 C5 -163.6(11) . . . .
C4 C5 C6 N1 1(2) . . . .
C3 C2 C7 C12 9(2) . . . .
N1 C2 C7 C12 -171.8(13) . . . .
C3 C2 C7 C8 -171.1(14) . . . .
N1 C2 C7 C8 8.2(16) . . . .
C12 C7 C8 C9 1.9(19) . . . .
C2 C7 C8 C9 -178.1(11) . . . .
C12 C7 C8 Ir1 -178.9(11) . . . .
C2 C7 C8 Ir1 1.1(15) . . . .
C7 C8 C9 C10 -2.4(18) . . . .
Ir1 C8 C9 C10 178.5(10) . . . .
C8 C9 C10 C11 2(2) . . . .
C8 C9 C10 F10 -178.1(12) . . . .
F10 C10 C11 C12 179.2(14) . . . .
C9 C10 C11 C12 -1(3) . . . .
C8 C7 C12 F12 -176.5(14) . . . .
C2 C7 C12 F12 3(2) . . . .
C8 C7 C12 C11 -1(2) . . . .
C2 C7 C12 C11 179.3(14) . . . .
C10 C11 C12 F12 176.3(16) . . . .
C10 C11 C12 C7 0(2) . . . .
C5 C4 C13 C18 -93.3(19) . . . .
C3 C4 C13 C18 84.0(19) . . . .
C5 C4 C13 C14 85(2) . . . .
C3 C4 C13 C14 -98(2) . . . .
C18 C13 C14 C15 1(3) . . . .
C4 C13 C14 C15 -177.7(19) . . . .
C18 C13 C14 C19 -177(3) . . . .
C4 C13 C14 C19 4(4) . . . .
C13 C14 C15 C16 -1(4) . . . .
C19 C14 C15 C16 177(3) . . . .
C14 C15 C16 C17 2(4) . . . .
C14 C15 C16 C20 177(2) . . . .
C15 C16 C17 C18 -3(3) . . . .
C20 C16 C17 C18 -178(2) . . . .
C14 C13 C18 C17 -2(3) . . . .
C4 C13 C18 C17 176.5(14) . . . .
C14 C13 C18 C21 179.7(18) . . . .
C4 C13 C18 C21 -2(2) . . . .
C16 C17 C18 C13 3(3) . . . .
C16 C17 C18 C21 -178.1(19) . . . .
C27 N22 C23 C24 -4.7(18) . . . .
Ir1 N22 C23 C24 162.0(10) . . . .
C27 N22 C23 C28 -179.3(11) . . . .
Ir1 N22 C23 C28 -12.5(13) . . . .
N22 C23 C24 C25 1(2) . . . .
C28 C23 C24 C25 174.7(12) . . . .
C23 C24 C25 C26 3(2) . . . .
C23 C24 C25 C34 -171.9(14) . . . .
C24 C25 C26 C27 -3(2) . . . .
C34 C25 C26 C27 172.0(14) . . . .
C23 N22 C27 C26 5(2) . . . .
Ir1 N22 C27 C26 -160.8(12) . . . .
C25 C26 C27 N22 -1(2) . . . .
N22 C23 C28 C33 -172.8(12) . . . .
C24 C23 C28 C33 13(2) . . . .
N22 C23 C28 C29 10.4(15) . . . .
C24 C23 C28 C29 -163.7(13) . . . .
C33 C28 C29 C30 0.1(17) . . . .
C23 C28 C29 C30 177.1(10) . . . .
C33 C28 C29 Ir1 179.5(9) . . . .
C23 C28 C29 Ir1 -3.5(13) . . . .
C28 C29 C30 C31 0.5(17) . . . .
Ir1 C29 C30 C31 -178.9(9) . . . .
C29 C30 C31 F31 -179.6(11) . . . .
C29 C30 C31 C32 1.1(19) . . . .
F31 C31 C32 C33 177.6(11) . . . .
C30 C31 C32 C33 -3(2) . . . .
C31 C32 C33 F33 179.5(11) . . . .
C31 C32 C33 C28 4(2) . . . .
C29 C28 C33 C32 -2(2) . . . .
C23 C28 C33 C32 -179.0(12) . . . .
C29 C28 C33 F33 -177.9(11) . . . .
C23 C28 C33 F33 5(2) . . . .
C26 C25 C34 C39 88.6(19) . . . .
C24 C25 C34 C39 -97.1(17) . . . .
C26 C25 C34 C35 -94.2(17) . . . .
C24 C25 C34 C35 80.1(19) . . . .
C39 C34 C35 C36 -2(2) . . . .
C25 C34 C35 C36 -179.2(14) . . . .
C39 C34 C35 C40 -178.5(15) . . . .
C25 C34 C35 C40 4(2) . . . .
C34 C35 C36 C37 4(2) . . . .
C40 C35 C36 C37 -179.2(15) . . . .
C35 C36 C37 C38 -5(2) . . . .
C35 C36 C37 C41 179.9(17) . . . .
C36 C37 C38 C39 4(2) . . . .
C41 C37 C38 C39 178.5(18) . . . .
C35 C34 C39 C38 1(2) . . . .
C25 C34 C39 C38 178.0(14) . . . .
C35 C34 C39 C42 179.1(15) . . . .
C25 C34 C39 C42 -4(2) . . . .
C37 C38 C39 C34 -2(3) . . . .
C37 C38 C39 C42 179.8(16) . . . .
C48 N43 C44 C45 2.2(18) . . . .
Ir1 N43 C44 C45 -174.1(10) . . . .
C48 N43 C44 C49 -179.5(11) . . . .
Ir1 N43 C44 C49 4.2(14) . . . .
N43 C44 C45 C46 -3(2) . . . .
C49 C44 C45 C46 179.3(12) . . . .
C44 C45 C46 C47 3(2) . . . .
C44 C45 C46 C55 178.6(12) . . . .
C45 C46 C47 C48 -2(2) . . . .
C55 C46 C47 C48 -178.3(12) . . . .
C44 N43 C48 C47 -2.1(18) . . . .
Ir1 N43 C48 C47 173.9(10) . . . .
C46 C47 C48 N43 2(2) . . . .
C51 N50 C49 C54 0(2) . . . .
Ir1 N50 C49 C54 174.8(10) . . . .
C51 N50 C49 C44 179.9(12) . . . .
Ir1 N50 C49 C44 -5.6(14) . . . .
N43 C44 C49 N50 0.9(16) . . . .
C45 C44 C49 N50 179.2(12) . . . .
N43 C44 C49 C54 -179.5(12) . . . .
C45 C44 C49 C54 -1(2) . . . .
C49 N50 C51 C52 1(2) . . . .
Ir1 N50 C51 C52 -173.1(11) . . . .
N50 C51 C52 C53 -2(2) . . . .
C51 C52 C53 C54 1(2) . . . .
C51 C52 C53 C59 -179.3(14) . . . .
N50 C49 C54 C53 -1(2) . . . .
C44 C49 C54 C53 179.6(13) . . . .
C52 C53 C54 C49 0(2) . . . .
C59 C53 C54 C49 -179.3(14) . . . .
C45 C46 C55 C58 51.6(17) . . . .
C47 C46 C55 C58 -132.6(14) . . . .
C45 C46 C55 C57 173.5(14) . . . .
C47 C46 C55 C57 -10.7(19) . . . .
C45 C46 C55 C56 -65.9(17) . . . .
C47 C46 C55 C56 109.9(15) . . . .
C54 C53 C59 C60 130.4(18) . . . .
C52 C53 C59 C60 -49(2) . . . .
C54 C53 C59 C62 -110.0(19) . . . .
C52 C53 C59 C62 70.5(18) . . . .
C54 C53 C59 C61 8(2) . . . .
C52 C53 C59 C61 -171.9(16) . . . .
C74 O71 C71 C72 -162(3) . . . .
C74 O71 C71 C73 72(4) . . . .
C71 O71 C74 C76 -154(4) . . . .
C71 O71 C74 C75 88(4) . . . .
